data_7236270
loop_
_publ_author_name
'\'Switlicka, Anna'
'Klemens, Tomasz'
'Machura, Barbara'
'Schab-Balcerzak, Ewa'
'Laba, Katarzyna'
'Lapkowski, Mieczyslaw'
'Grucela, Marzena'
'Nycz, Jacek'
'Szala, Marcin'
'Kania, Magdalena'

_publ_section_title
;
 Rhenium(i) complexes with phenanthrolines bearing electron-withdrawing Cl
 and electron-donating CH3 substituents -- synthesis, photophysical,
 thermal, and electrochemical properties with electroluminescence ability
;
_journal_issue 114
_journal_name_full 'RSC Advances'
_journal_page_first 112908
_journal_paper_doi 10.1039/C6RA23935H
_journal_volume 6
_journal_year 2016
_chemical_formula_moiety 'C15 H5 Cl4 N2 O3 Re'
_chemical_formula_sum 'C15 H5 Cl4 N2 O3 Re'
_chemical_formula_weight 589.21
_space_group_crystal_system monoclinic
_space_group_IT_number 14
_space_group_name_Hall '-P 2ybc'
_space_group_name_H-M_alt 'P 1 21/c 1'
_atom_sites_solution_hydrogens geom
_audit_creation_method SHELXL-2014
_audit_update_record
;
2016-08-31 deposited with the CCDC.
2016-11-30 downloaded from the CCDC.
;
_cell_angle_alpha 90
_cell_angle_beta 100.710(7)
_cell_angle_gamma 90
_cell_formula_units_Z 4
_cell_length_a 6.6848(5)
_cell_length_b 20.9252(16)
_cell_length_c 12.6551(7)
_cell_measurement_reflns_used 2146
_cell_measurement_temperature 295(2)
_cell_measurement_theta_max 29.1070
_cell_measurement_theta_min 4.1810
_cell_volume 1739.4(2)
_computing_cell_refinement 'CrysAlis RED v. 1.163 (UNIL IC & KUMA 2000)'
_computing_data_collection 'CrysAlis CCD v. 1.163 (UNIL IC & KUMA 2000)'
_computing_data_reduction 'CrysAlis RED v. 1.163 (UNIL IC & KUMA 2000)'
_computing_molecular_graphics 'Mercury (Macrae, J.Appl.Cryst. 41 (2008) 466-470'
_computing_publication_material 'Olex2 (Dolomanov et al., 2009)'
_computing_structure_refinement 'SHELXL-2014 (Sheldrick, 2014)'
_computing_structure_solution 'SHELXS-97 (Sheldrick, 1990)'
_diffrn_ambient_temperature 295(2)
_diffrn_measured_fraction_theta_full 0.981
_diffrn_measured_fraction_theta_max 0.998
_diffrn_measurement_device_type 'Oxford Diffraction Gemini A Ultra'
_diffrn_radiation_type MoK\a
_diffrn_radiation_wavelength 0.71073
_diffrn_reflns_av_R_equivalents 0.0449
_diffrn_reflns_av_unetI/netI 0.0460
_diffrn_reflns_Laue_measured_fraction_full 0.981
_diffrn_reflns_Laue_measured_fraction_max 0.998
_diffrn_reflns_limit_h_max 7
_diffrn_reflns_limit_h_min -7
_diffrn_reflns_limit_k_max 24
_diffrn_reflns_limit_k_min -24
_diffrn_reflns_limit_l_max 15
_diffrn_reflns_limit_l_min -15
_diffrn_reflns_number 8748
_diffrn_reflns_point_group_measured_fraction_full 0.981
_diffrn_reflns_point_group_measured_fraction_max 0.998
_diffrn_reflns_theta_full 25.242
_diffrn_reflns_theta_max 25.050
_diffrn_reflns_theta_min 3.349
_exptl_absorpt_coefficient_mu 7.618
_exptl_absorpt_correction_T_max 1.00000
_exptl_absorpt_correction_T_min 0.28802
_exptl_absorpt_correction_type multi-scan
_exptl_absorpt_process_details 'Blessing, Acta Cryst. A51 (1995) 33-38'
_exptl_crystal_colour red
_exptl_crystal_density_diffrn 2.250
_exptl_crystal_description plate
_exptl_crystal_F_000 1104
_exptl_crystal_size_max 0.19
_exptl_crystal_size_mid 0.09
_exptl_crystal_size_min 0.03
_refine_diff_density_max 1.413
_refine_diff_density_min -2.752
_refine_diff_density_rms 0.174
_refine_ls_extinction_method none
_refine_ls_goodness_of_fit_ref 1.233
_refine_ls_hydrogen_treatment constr
_refine_ls_matrix_type full
_refine_ls_number_parameters 236
_refine_ls_number_reflns 3069
_refine_ls_number_restraints 0
_refine_ls_restrained_S_all 1.233
_refine_ls_R_factor_all 0.0801
_refine_ls_R_factor_gt 0.0566
_refine_ls_shift/su_max 0.001
_refine_ls_shift/su_mean 0.000
_refine_ls_structure_factor_coef Fsqd
_refine_ls_weighting_details 'w=1/[\s^2^(Fo^2^)+(0.0127P)^2^+21.9287P] where P=(Fo^2^+2Fc^2^)/3'
_refine_ls_weighting_scheme calc
_refine_ls_wR_factor_gt 0.1067
_refine_ls_wR_factor_ref 0.1122
_reflns_Friedel_coverage 0.000
_reflns_number_gt 2251
_reflns_number_total 3069
_reflns_threshold_expression 'I > 2\s(I)'
_cod_data_source_file c6ra23935h2.cif
_cod_data_source_block ren479e
_cod_original_sg_symbol_H-M 'P 21/c'
_cod_database_code 7236270
_shelx_space_group_comment
;
The symmetry employed for this shelxl refinement is uniquely defined
by the following loop, which should always be used as a source of
symmetry information in preference to the above space-group names.
They are only intended as comments.
;
_shelxl_version_number 2014-3

loop_
_space_group_symop_operation_xyz
'x, y, z'
'-x, y+1/2, -z+1/2'
'-x, -y, -z'
'x, -y-1/2, z-1/2'

loop_
_atom_site_label
_atom_site_type_symbol
_atom_site_fract_x
_atom_site_fract_y
_atom_site_fract_z
_atom_site_U_iso_or_equiv
_atom_site_adp_type
_atom_site_occupancy
_atom_site_site_symmetry_order
_atom_site_calc_flag
_atom_site_refinement_flags_posn
_atom_site_refinement_flags_adp
_atom_site_refinement_flags_occupancy
_atom_site_disorder_assembly
_atom_site_disorder_group
Re1 Re 0.15222(8) 0.25237(2) 0.90801(4) 0.04043(17) Uani 1 1 d . . . . .
N1 N 0.2849(15) 0.3151(4) 0.8049(7) 0.039(2) Uani 1 1 d . . . . .
N2 N -0.0104(15) 0.3423(5) 0.9072(7) 0.041(2) Uani 1 1 d . . . . .
O2 O 0.434(2) 0.1393(6) 0.8970(11) 0.115(5) Uani 1 1 d . . . . .
O3 O -0.141(2) 0.1970(7) 0.7212(11) 0.109(5) Uani 1 1 d . . . . .
O1 O -0.0526(17) 0.1764(5) 1.0649(8) 0.080(3) Uani 1 1 d . . . . .
Cl1 Cl 0.3937(5) 0.30570(17) 1.0515(3) 0.0593(9) Uani 1 1 d . . . . .
Cl2 Cl 0.5761(6) 0.4557(2) 0.6110(3) 0.0701(11) Uani 1 1 d . . . . .
Cl5 Cl -0.3038(6) 0.53589(18) 0.9025(3) 0.0713(11) Uani 1 1 d . . . . .
C2 C 0.326(3) 0.1813(8) 0.9032(12) 0.067(4) Uani 1 1 d . . . . .
C3 C -0.038(2) 0.2197(7) 0.7878(13) 0.061(4) Uani 1 1 d . . . . .
C1 C 0.021(2) 0.2052(6) 1.0053(11) 0.054(3) Uani 1 1 d . . . . .
C4 C 0.4336(19) 0.2987(7) 0.7542(10) 0.054(3) Uani 1 1 d . . . . .
H4 H 0.4796 0.2567 0.7587 0.065 Uiso 1 1 calc R U . . .
C5 C 0.525(2) 0.3433(7) 0.6933(9) 0.052(3) Uani 1 1 d . . . . .
H5 H 0.6321 0.3307 0.6608 0.062 Uiso 1 1 calc R U . . .
C6 C 0.456(2) 0.4041(7) 0.6824(9) 0.049(3) Uani 1 1 d . . . . .
C7 C 0.2877(19) 0.4224(6) 0.7310(9) 0.044(3) Uani 1 1 d . . . . .
C8 C 0.189(3) 0.4843(7) 0.7238(11) 0.063(4) Uani 1 1 d . . . . .
H8 H 0.2307 0.5156 0.6805 0.075 Uiso 0.339(10) 1 calc R U P A 1
Cl4 Cl -0.021(3) 0.5720(6) 0.7526(16) 0.123(8) Uani 0.339(10) 1 d . . P A 1
C9 C 0.041(2) 0.4975(6) 0.7776(11) 0.059(4) Uani 1 1 d . . . . .
H9 H -0.0160 0.5382 0.7719 0.071 Uiso 0.661(10) 1 calc R U P A 2
Cl3 Cl 0.2287(13) 0.5460(3) 0.6390(7) 0.105(3) Uani 0.661(10) 1 d . . P A 2
C10 C -0.0332(19) 0.4522(6) 0.8424(10) 0.044(3) Uani 1 1 d . . . . .
C11 C -0.194(2) 0.4615(6) 0.9009(11) 0.051(3) Uani 1 1 d . . . . .
C12 C -0.251(2) 0.4138(7) 0.9615(11) 0.053(3) Uani 1 1 d . . . . .
H12 H -0.3504 0.4206 1.0028 0.064 Uiso 1 1 calc R U . . .
C13 C -0.1590(18) 0.3549(7) 0.9607(9) 0.047(3) Uani 1 1 d . . . . .
H13 H -0.2036 0.3220 0.9999 0.056 Uiso 1 1 calc R U . . .
C14 C 0.0511(18) 0.3904(6) 0.8478(9) 0.040(3) Uani 1 1 d . . . . .
C15 C 0.2112(18) 0.3758(6) 0.7936(8) 0.039(3) Uani 1 1 d . . . . .

loop_
_atom_site_aniso_label
_atom_site_aniso_U_11
_atom_site_aniso_U_22
_atom_site_aniso_U_33
_atom_site_aniso_U_23
_atom_site_aniso_U_13
_atom_site_aniso_U_12
Re1 0.0412(3) 0.0429(3) 0.0373(3) 0.0059(2) 0.00737(18) 0.0021(3)
N1 0.046(6) 0.041(6) 0.031(5) 0.001(4) 0.014(5) -0.001(5)
N2 0.042(6) 0.046(6) 0.037(5) 0.005(5) 0.013(5) -0.003(5)
O2 0.134(12) 0.091(9) 0.124(11) 0.021(8) 0.033(9) 0.063(9)
O3 0.101(10) 0.132(12) 0.084(9) -0.009(9) -0.006(8) -0.023(9)
O1 0.085(8) 0.093(8) 0.066(7) 0.028(6) 0.027(6) -0.020(7)
Cl1 0.058(2) 0.067(2) 0.0511(19) 0.0082(17) 0.0054(16) -0.0050(18)
Cl2 0.075(3) 0.084(3) 0.059(2) 0.017(2) 0.031(2) -0.013(2)
Cl5 0.068(2) 0.064(2) 0.086(3) -0.013(2) 0.025(2) 0.023(2)
C2 0.076(11) 0.066(10) 0.059(9) 0.013(8) 0.011(8) 0.015(9)
C3 0.050(9) 0.068(10) 0.066(10) -0.008(8) 0.014(8) -0.001(8)
C1 0.056(9) 0.050(8) 0.053(8) 0.003(7) 0.003(7) -0.009(7)
C4 0.044(8) 0.080(10) 0.038(7) 0.002(7) 0.008(6) 0.005(7)
C5 0.044(7) 0.081(10) 0.033(7) -0.008(7) 0.014(6) -0.005(7)
C6 0.060(9) 0.062(9) 0.027(6) 0.004(6) 0.009(6) -0.010(7)
C7 0.050(8) 0.047(7) 0.036(7) -0.005(6) 0.008(6) -0.009(6)
C8 0.091(12) 0.055(9) 0.044(8) 0.000(7) 0.018(8) -0.008(8)
Cl4 0.150(16) 0.041(7) 0.188(19) 0.029(9) 0.057(14) 0.031(8)
C9 0.078(11) 0.041(7) 0.060(9) 0.003(7) 0.016(8) 0.010(7)
Cl3 0.139(7) 0.058(4) 0.148(7) 0.043(4) 0.103(6) 0.021(4)
C10 0.047(7) 0.039(7) 0.043(7) -0.002(6) 0.002(6) 0.006(6)
C11 0.050(8) 0.048(8) 0.053(8) -0.011(7) 0.007(7) 0.011(7)
C12 0.046(8) 0.060(9) 0.055(8) -0.006(7) 0.015(7) 0.008(7)
C13 0.041(7) 0.071(9) 0.031(6) 0.003(6) 0.015(6) -0.002(7)
C14 0.046(7) 0.039(7) 0.035(6) -0.007(5) 0.004(5) 0.001(6)
C15 0.044(7) 0.049(7) 0.025(6) -0.004(5) 0.006(5) -0.003(6)

loop_
_atom_type_symbol
_atom_type_description
_atom_type_scat_dispersion_real
_atom_type_scat_dispersion_imag
_atom_type_scat_source
C C 0.0033 0.0016 'International Tables Vol C Tables 4.2.6.8 and 6.1.1.4'
H H 0.0000 0.0000 'International Tables Vol C Tables 4.2.6.8 and 6.1.1.4'
N N 0.0061 0.0033 'International Tables Vol C Tables 4.2.6.8 and 6.1.1.4'
O O 0.0106 0.0060 'International Tables Vol C Tables 4.2.6.8 and 6.1.1.4'
Cl Cl 0.1484 0.1585 'International Tables Vol C Tables 4.2.6.8 and 6.1.1.4'
Re Re -1.0185 7.2310 'International Tables Vol C Tables 4.2.6.8 and 6.1.1.4'

loop_
_geom_angle_atom_site_label_1
_geom_angle_atom_site_label_2
_geom_angle_atom_site_label_3
_geom_angle
C2 Re1 C1 88.5(6)
C2 Re1 C3 90.9(7)
C1 Re1 C3 90.5(6)
C2 Re1 N1 97.7(5)
C1 Re1 N1 173.4(5)
C3 Re1 N1 91.4(5)
C2 Re1 N2 171.4(6)
C1 Re1 N2 99.2(5)
C3 Re1 N2 92.7(5)
N1 Re1 N2 74.4(4)
C2 Re1 Cl1 93.3(5)
C1 Re1 Cl1 94.3(4)
C3 Re1 Cl1 173.6(5)
N1 Re1 Cl1 83.3(3)
N2 Re1 Cl1 82.5(3)
C4 N1 C15 118.8(11)
C4 N1 Re1 124.4(9)
C15 N1 Re1 116.8(7)
C13 N2 C14 117.7(11)
C13 N2 Re1 126.1(8)
C14 N2 Re1 116.1(7)
O2 C2 Re1 177.5(15)
O3 C3 Re1 175.0(16)
O1 C1 Re1 178.0(13)
N1 C4 C5 121.9(13)
N1 C4 H4 119.0
C5 C4 H4 119.0
C6 C5 C4 120.2(12)
C6 C5 H5 119.9
C4 C5 H5 119.9
C5 C6 C7 119.2(12)
C5 C6 Cl2 117.8(11)
C7 C6 Cl2 122.9(11)
C15 C7 C6 116.8(11)
C15 C7 C8 116.4(11)
C6 C7 C8 126.7(12)
C9 C8 C7 121.8(13)
C9 C8 Cl3 112.0(12)
C7 C8 Cl3 125.9(11)
C9 C8 H8 119.1
C7 C8 H8 119.1
C8 C9 C10 122.3(13)
C8 C9 Cl4 106.5(13)
C10 C9 Cl4 131.1(13)
C8 C9 H9 118.8
C10 C9 H9 118.8
C9 C10 C14 117.9(12)
C9 C10 C11 126.3(12)
C14 C10 C11 115.7(11)
C12 C11 C10 120.7(12)
C12 C11 Cl5 119.6(10)
C10 C11 Cl5 119.6(10)
C11 C12 C13 118.8(12)
C11 C12 H12 120.6
C13 C12 H12 120.6
N2 C13 C12 123.9(12)
N2 C13 H13 118.0
C12 C13 H13 118.0
N2 C14 C15 116.2(10)
N2 C14 C10 123.1(11)
C15 C14 C10 120.7(11)
N1 C15 C14 116.4(10)
N1 C15 C7 122.8(11)
C14 C15 C7 120.7(11)

loop_
_geom_bond_atom_site_label_1
_geom_bond_atom_site_label_2
_geom_bond_distance
Re1 C2 1.895(16)
Re1 C1 1.914(15)
Re1 C3 1.919(17)
Re1 N1 2.155(9)
Re1 N2 2.173(10)
Re1 Cl1 2.462(4)
N1 C4 1.325(15)
N1 C15 1.360(15)
N2 C13 1.328(14)
N2 C14 1.364(15)
O2 C2 1.147(17)
O3 C3 1.091(17)
O1 C1 1.145(15)
Cl2 C6 1.703(13)
Cl5 C11 1.722(13)
C4 C5 1.418(18)
C4 H4 0.9300
C5 C6 1.350(18)
C5 H5 0.9300
C6 C7 1.431(17)
C7 C15 1.412(16)
C7 C8 1.447(19)
C8 C9 1.333(19)
C8 Cl3 1.732(14)
C8 H8 0.9300
Cl4 C9 1.628(17)
C9 C10 1.402(18)
C9 H9 0.9300
C10 C14 1.408(16)
C10 C11 1.427(17)
C11 C12 1.357(18)
C12 C13 1.378(17)
C12 H12 0.9300
C13 H13 0.9300
C14 C15 1.408(16)

loop_
_geom_hbond_atom_site_label_D
_geom_hbond_atom_site_label_H
_geom_hbond_atom_site_label_A
_geom_hbond_distance_DH
_geom_hbond_distance_HA
_geom_hbond_distance_DA
_geom_hbond_angle_DHA
C9 H9 Cl5 0.93 2.76 3.131(15) 104.9
